data_4512299
loop_
_publ_author_name
'Buist, Amanda R.'
'Kennedy, Alan R.'

_publ_section_title
;
 Ionic Cocrystals of Pharmaceutical Compounds: Sodium Complexes of
 Carbamazepine
;
_journal_issue 12
_journal_name_full 'Crystal Growth &amp; Design'
_journal_page_first 6508
_journal_paper_doi 10.1021/cg501400n
_journal_volume 14
_journal_year 2014
_chemical_formula_sum 'C61 H54 I N8 Na O6'
_chemical_formula_weight 1145.01
_chemical_name_systematic
;
 ?
;
_space_group_IT_number 5
_symmetry_cell_setting monoclinic
_symmetry_space_group_name_Hall 'C 2y'
_symmetry_space_group_name_H-M 'C 1 2 1'
_atom_sites_solution_hydrogens geom
_atom_sites_solution_primary direct
_atom_sites_solution_secondary difmap
_audit_creation_method SHELXL-97
_cell_angle_alpha 90.00
_cell_angle_beta 134.626(12)
_cell_angle_gamma 90.00
_cell_formula_units_Z 2
_cell_length_a 27.3789(19)
_cell_length_b 6.8157(2)
_cell_length_c 20.8598(14)
_cell_measurement_reflns_used 3963
_cell_measurement_temperature 123(2)
_cell_measurement_theta_max 72.0470
_cell_measurement_theta_min 4.2490
_cell_volume 2770.4(6)
_computing_structure_refinement 'SHELXL-97 (Sheldrick, 2008)'
_diffrn_ambient_temperature 123(2)
_diffrn_measured_fraction_theta_full 0.996
_diffrn_measured_fraction_theta_max 0.978
_diffrn_measurement_device_type 'Oxford Diffraction Gemini S'
_diffrn_measurement_method 'omega scans'
_diffrn_radiation_monochromator graphite
_diffrn_radiation_source 'fine-focus sealed tube'
_diffrn_radiation_type CuK\a
_diffrn_radiation_wavelength 1.54180
_diffrn_reflns_av_R_equivalents 0.0267
_diffrn_reflns_av_sigmaI/netI 0.0383
_diffrn_reflns_limit_h_max 32
_diffrn_reflns_limit_h_min -33
_diffrn_reflns_limit_k_max 7
_diffrn_reflns_limit_k_min -8
_diffrn_reflns_limit_l_max 25
_diffrn_reflns_limit_l_min -17
_diffrn_reflns_number 5761
_diffrn_reflns_theta_full 70.00
_diffrn_reflns_theta_max 73.04
_diffrn_reflns_theta_min 6.48
_exptl_absorpt_coefficient_mu 5.094
_exptl_absorpt_correction_T_max 1.00000
_exptl_absorpt_correction_T_min 0.64417
_exptl_absorpt_correction_type multi-scan
_exptl_absorpt_process_details
;
CrysAlisPro, Agilent Technologies,
Version 1.171.36.32 (release 02-08-2013 CrysAlis171 .NET)
(compiled Aug  2 2013,16:46:58)
Empirical absorption correction using spherical harmonics,
 implemented in SCALE3 ABSPACK scaling algorithm.
;
_exptl_crystal_colour colourless
_exptl_crystal_density_diffrn 1.373
_exptl_crystal_density_method 'not measured'
_exptl_crystal_description fragment
_exptl_crystal_F_000 1176
_exptl_crystal_size_max 0.25
_exptl_crystal_size_mid 0.10
_exptl_crystal_size_min 0.08
_refine_diff_density_max 1.581
_refine_diff_density_min -0.685
_refine_diff_density_rms 0.083
_refine_ls_abs_structure_details 'Flack H D (1983), Acta Cryst. A39, 876-881'
_refine_ls_abs_structure_Flack -0.011(4)
_refine_ls_extinction_method none
_refine_ls_goodness_of_fit_ref 1.078
_refine_ls_hydrogen_treatment mixed
_refine_ls_matrix_type full
_refine_ls_number_parameters 385
_refine_ls_number_reflns 4078
_refine_ls_number_restraints 6
_refine_ls_restrained_S_all 1.077
_refine_ls_R_factor_all 0.0367
_refine_ls_R_factor_gt 0.0364
_refine_ls_shift/su_max 0.000
_refine_ls_shift/su_mean 0.000
_refine_ls_structure_factor_coef Fsqd
_refine_ls_weighting_details 'calc w=1/[\s^2^(Fo^2^)+(0.0590P)^2^+2.3791P] where P=(Fo^2^+2Fc^2^)/3'
_refine_ls_weighting_scheme calc
_refine_ls_wR_factor_gt 0.0955
_refine_ls_wR_factor_ref 0.0957
_reflns_number_gt 4037
_reflns_number_total 4078
_reflns_threshold_expression I>2\s(I)
_cod_data_source_file cg501400n_si_002.cif
_cod_data_source_block naicdzrat
_cod_depositor_comments 'Adding full bibliography for 4512299--4512304.cif.'
_cod_original_cell_volume 2770.4(3)
_cod_original_sg_symbol_H-M C2
_cod_database_code 4512299

loop_
_symmetry_equiv_pos_as_xyz
'x, y, z'
'-x, y, -z'
'x+1/2, y+1/2, z'
'-x+1/2, y+1/2, -z'

loop_
_atom_site_label
_atom_site_type_symbol
_atom_site_fract_x
_atom_site_fract_y
_atom_site_fract_z
_atom_site_U_iso_or_equiv
_atom_site_adp_type
_atom_site_occupancy
_atom_site_symmetry_multiplicity
_atom_site_calc_flag
_atom_site_refinement_flags
_atom_site_disorder_assembly
_atom_site_disorder_group
I1 I 0.0000 0.964987(13) 0.0000 0.03256(11) Uani 1 2 d S . .
Na1 Na 0.5000 0.0216(3) 0.5000 0.0265(5) Uani 1 2 d S . .
O1 O 0.40569(13) 0.1250(5) 0.47599(17) 0.0283(6) Uani 1 1 d . A .
O2 O 0.43294(14) 0.0512(5) 0.34693(17) 0.0323(6) Uani 1 1 d . A .
N1 N 0.30271(18) 0.2518(6) 0.4125(2) 0.0236(7) Uani 1 1 d . A .
N2 N 0.32410(17) 0.1779(6) 0.3260(2) 0.0317(8) Uani 1 1 d D A .
N3 N 0.39506(14) -0.0117(7) 0.21103(18) 0.0241(7) Uani 1 1 d . A .
N4 N 0.51065(16) 0.0338(6) 0.3386(2) 0.0315(8) Uani 1 1 d D A .
C1 C 0.2435(2) 0.3626(8) 0.3389(3) 0.0241(9) Uani 1 1 d . . .
C2 C 0.2493(3) 0.5618(8) 0.3324(3) 0.0289(10) Uani 1 1 d . . .
C3 C 0.3125(3) 0.6702(8) 0.4053(4) 0.0350(11) Uani 1 1 d . . .
H3 H 0.3217 0.7811 0.3876 0.042 Uiso 1 1 calc R . .
C4 C 0.3589(3) 0.6319(8) 0.4941(3) 0.0425(11) Uani 1 1 d . . .
H4 H 0.3968 0.7192 0.5314 0.051 Uiso 1 1 calc R . .
C5 C 0.35810(17) 0.4729(12) 0.5400(2) 0.0336(8) Uani 1 1 d . . .
C6 C 0.32847(19) 0.2901(7) 0.4995(2) 0.0276(8) Uani 1 1 d . . .
C7 C 0.3255(2) 0.1411(7) 0.5425(3) 0.0331(9) Uani 1 1 d . . .
H7 H 0.3040 0.0195 0.5131 0.040 Uiso 1 1 calc R . .
C8 C 0.3549(2) 0.1741(9) 0.6296(3) 0.0429(12) Uani 1 1 d . . .
H8 H 0.3534 0.0745 0.6601 0.052 Uiso 1 1 calc R . .
C9 C 0.3860(2) 0.3508(10) 0.6715(3) 0.0485(14) Uani 1 1 d . . .
H9 H 0.4062 0.3711 0.7310 0.058 Uiso 1 1 calc R . .
C10 C 0.3883(2) 0.4982(11) 0.6289(3) 0.0458(15) Uani 1 1 d . . .
H10 H 0.4105 0.6185 0.6595 0.055 Uiso 1 1 calc R . .
C11 C 0.1820(2) 0.2619(7) 0.2705(3) 0.0304(9) Uani 1 1 d . . .
H11 H 0.1781 0.1258 0.2760 0.036 Uiso 1 1 calc R . .
C12 C 0.1268(3) 0.3660(10) 0.1941(3) 0.0377(13) Uani 1 1 d . . .
H12 H 0.0849 0.2997 0.1470 0.045 Uiso 1 1 calc R . .
C13 C 0.1319(3) 0.5633(10) 0.1861(3) 0.0420(14) Uani 1 1 d . . .
H13 H 0.0939 0.6319 0.1334 0.050 Uiso 1 1 calc R . .
C14 C 0.1926(3) 0.6619(8) 0.2545(3) 0.0365(11) Uani 1 1 d . . .
H14 H 0.1958 0.7985 0.2488 0.044 Uiso 1 1 calc R . .
C15 C 0.34707(19) 0.1836(6) 0.4077(2) 0.0235(7) Uani 1 1 d . . .
C16 C 0.32513(18) 0.0101(6) 0.1664(2) 0.0267(10) Uani 1 1 d . . .
C17 C 0.2905(2) 0.1848(7) 0.1199(2) 0.0287(8) Uani 1 1 d . . .
C18 C 0.3187(2) 0.3368(7) 0.1039(3) 0.0333(9) Uani 1 1 d . . .
H18 H 0.3032 0.4669 0.0973 0.040 Uiso 1 1 calc R . .
C19 C 0.3638(2) 0.3139(7) 0.0976(3) 0.0328(9) Uani 1 1 d . . .
H19 H 0.3759 0.4301 0.0862 0.039 Uiso 1 1 calc R . .
C20 C 0.39701(19) 0.1341(7) 0.1059(3) 0.0289(8) Uani 1 1 d . . .
C21 C 0.40912(15) -0.0267(10) 0.1567(2) 0.0249(7) Uani 1 1 d . . .
C22 C 0.4381(2) -0.1987(7) 0.1602(3) 0.0300(8) Uani 1 1 d . . .
H22 H 0.4449 -0.3074 0.1942 0.036 Uiso 1 1 calc R . .
C23 C 0.4573(2) -0.2115(8) 0.1137(3) 0.0359(10) Uani 1 1 d . . .
H23 H 0.4766 -0.3291 0.1150 0.043 Uiso 1 1 calc R . .
C24 C 0.44793(18) -0.0507(12) 0.0657(2) 0.0372(10) Uani 1 1 d . . .
H24 H 0.4618 -0.0573 0.0348 0.045 Uiso 1 1 calc R . .
C25 C 0.4189(2) 0.1182(8) 0.0621(3) 0.0348(10) Uani 1 1 d . . .
H25 H 0.4134 0.2273 0.0291 0.042 Uiso 1 1 calc R . .
C26 C 0.2246(2) 0.2112(8) 0.0857(3) 0.0380(11) Uani 1 1 d . . .
H26 H 0.2005 0.3301 0.0559 0.046 Uiso 1 1 calc R . .
C27 C 0.1945(2) 0.0669(10) 0.0949(3) 0.0440(13) Uani 1 1 d . . .
H27 H 0.1505 0.0884 0.0727 0.053 Uiso 1 1 calc R . .
C28 C 0.2283(2) -0.1093(9) 0.1365(3) 0.0403(12) Uani 1 1 d . . .
H28 H 0.2066 -0.2107 0.1402 0.048 Uiso 1 1 calc R . .
C29 C 0.2940(2) -0.1376(8) 0.1729(3) 0.0319(9) Uani 1 1 d . . .
H29 H 0.3175 -0.2576 0.2021 0.038 Uiso 1 1 calc R . .
C30 C 0.44603(18) 0.0276(6) 0.3013(2) 0.0241(7) Uani 1 1 d . . .
O4 O 0.4932(6) -0.3047(13) 0.5114(9) 0.057(2) Uani 0.50 1 d PD A -1
H1H H 0.480(9) -0.36(2) 0.462(7) 0.068 Uiso 0.50 1 d PD B -1
C31 C 0.5288(8) -0.448(2) 0.5836(11) 0.080(4) Uani 0.50 1 d P A -1
H31A H 0.5677 -0.5019 0.5955 0.120 Uiso 0.50 1 d PR A -1
H31B H 0.4972 -0.5544 0.5658 0.120 Uiso 0.50 1 d PR A -1
H31C H 0.5456 -0.3848 0.6382 0.120 Uiso 0.50 1 d PR A -1
O1W O 0.5862(6) -0.4897(16) 0.6546(8) 0.044(2) Uani 0.276(6) 1 d P C 2
O2W O 0.5379(8) -0.499(2) 0.6519(9) 0.044(2) Uani 0.224(6) 1 d P C 2
H1N H 0.352(2) 0.131(8) 0.325(3) 0.039(14) Uiso 1 1 d D . .
H2N H 0.2840(12) 0.210(7) 0.2755(18) 0.028(12) Uiso 1 1 d D . .
H3N H 0.519(2) 0.022(8) 0.306(3) 0.032(13) Uiso 1 1 d D . .
H4N H 0.538(2) 0.081(7) 0.3921(16) 0.037(14) Uiso 1 1 d D . .

loop_
_atom_site_aniso_label
_atom_site_aniso_U_11
_atom_site_aniso_U_22
_atom_site_aniso_U_33
_atom_site_aniso_U_23
_atom_site_aniso_U_13
_atom_site_aniso_U_12
I1 0.03357(16) 0.03805(17) 0.03625(18) 0.000 0.02820(15) 0.000
Na1 0.0212(8) 0.0393(14) 0.0198(9) 0.000 0.0148(8) 0.000
O1 0.0221(12) 0.0436(16) 0.0183(12) 0.0036(11) 0.0138(11) 0.0056(11)
O2 0.0232(12) 0.0583(18) 0.0179(12) -0.0042(12) 0.0154(11) 0.0006(12)
N1 0.0217(15) 0.0293(18) 0.0199(15) 0.0006(13) 0.0146(14) 0.0011(13)
N2 0.0237(15) 0.050(2) 0.0187(15) 0.0025(14) 0.0140(14) 0.0098(15)
N3 0.0207(12) 0.037(2) 0.0171(12) 0.0023(14) 0.0143(11) 0.0026(15)
N4 0.0216(14) 0.056(2) 0.0185(14) -0.0041(13) 0.0147(13) -0.0012(14)
C1 0.0232(19) 0.033(2) 0.0219(19) 0.0025(16) 0.0178(17) 0.0033(17)
C2 0.033(2) 0.036(2) 0.031(2) 0.0019(18) 0.027(2) 0.0029(19)
C3 0.044(3) 0.031(2) 0.045(3) -0.0032(19) 0.036(2) -0.007(2)
C4 0.042(2) 0.044(3) 0.048(3) -0.019(2) 0.034(2) -0.016(2)
C5 0.0262(15) 0.048(2) 0.0280(16) -0.009(3) 0.0195(14) -0.002(3)
C6 0.0222(17) 0.042(2) 0.0209(18) -0.0003(15) 0.0158(16) 0.0039(16)
C7 0.031(2) 0.045(2) 0.032(2) 0.0048(18) 0.0251(18) 0.0068(18)
C8 0.038(2) 0.071(3) 0.033(2) 0.009(2) 0.030(2) 0.010(2)
C9 0.038(2) 0.087(4) 0.025(2) -0.004(2) 0.024(2) 0.005(3)
C10 0.037(2) 0.067(5) 0.034(2) -0.012(2) 0.0250(18) -0.001(2)
C11 0.0243(18) 0.039(2) 0.028(2) -0.0038(17) 0.0181(17) 0.0016(17)
C12 0.023(2) 0.059(3) 0.024(2) -0.007(2) 0.0138(19) 0.005(2)
C13 0.039(3) 0.061(4) 0.027(2) 0.015(2) 0.024(2) 0.024(3)
C14 0.055(3) 0.033(2) 0.044(2) 0.0132(18) 0.043(2) 0.016(2)
C15 0.0237(17) 0.0281(18) 0.0213(17) -0.0019(13) 0.0167(15) -0.0027(15)
C16 0.0231(16) 0.044(3) 0.0156(14) -0.0035(14) 0.0147(14) -0.0012(15)
C17 0.0259(18) 0.040(2) 0.0186(17) -0.0034(15) 0.0151(16) 0.0031(16)
C18 0.033(2) 0.038(2) 0.0238(18) 0.0025(15) 0.0178(17) 0.0056(17)
C19 0.034(2) 0.037(2) 0.0245(19) 0.0000(16) 0.0197(17) -0.0078(17)
C20 0.0191(17) 0.045(2) 0.0201(18) -0.0026(16) 0.0127(16) -0.0044(16)
C21 0.0191(13) 0.0395(19) 0.0187(14) -0.008(2) 0.0142(12) -0.008(2)
C22 0.0227(18) 0.045(2) 0.0198(18) -0.0030(16) 0.0139(16) -0.0019(16)
C23 0.0241(19) 0.058(3) 0.026(2) -0.0054(19) 0.0180(18) 0.0035(19)
C24 0.0234(15) 0.071(3) 0.0238(16) -0.008(3) 0.0192(14) -0.008(3)
C25 0.0270(19) 0.057(3) 0.0233(19) 0.0035(18) 0.0187(18) -0.0052(19)
C26 0.0238(19) 0.064(3) 0.0191(18) -0.0024(18) 0.0125(16) 0.0063(19)
C27 0.0215(19) 0.086(4) 0.020(2) -0.010(2) 0.0130(18) -0.002(2)
C28 0.026(2) 0.075(3) 0.024(2) -0.011(2) 0.0192(18) -0.014(2)
C29 0.0301(19) 0.049(3) 0.0205(18) -0.0042(17) 0.0193(17) -0.0061(19)
C30 0.0216(16) 0.0317(19) 0.0211(16) 0.0007(13) 0.0157(14) 0.0006(13)
O4 0.066(6) 0.040(4) 0.079(7) 0.000(4) 0.056(5) -0.002(4)
C31 0.068(8) 0.067(9) 0.083(10) 0.010(7) 0.046(8) 0.032(7)
O1W 0.050(5) 0.027(5) 0.039(4) 0.003(3) 0.026(4) 0.007(4)
O2W 0.050(5) 0.027(5) 0.039(4) 0.003(3) 0.026(4) 0.007(4)

loop_
_atom_type_symbol
_atom_type_description
_atom_type_scat_dispersion_real
_atom_type_scat_dispersion_imag
_atom_type_scat_source
I I -0.3257 6.8362 'International Tables Vol C Tables 4.2.6.8 and 6.1.1.4'
Na Na 0.1353 0.1239 'International Tables Vol C Tables 4.2.6.8 and 6.1.1.4'
O O 0.0492 0.0322 'International Tables Vol C Tables 4.2.6.8 and 6.1.1.4'
N N 0.0311 0.0180 'International Tables Vol C Tables 4.2.6.8 and 6.1.1.4'
C C 0.0181 0.0091 'International Tables Vol C Tables 4.2.6.8 and 6.1.1.4'
H H 0.0000 0.0000 'International Tables Vol C Tables 4.2.6.8 and 6.1.1.4'

loop_
_geom_angle_atom_site_label_1
_geom_angle_atom_site_label_2
_geom_angle_atom_site_label_3
_geom_angle
_geom_angle_site_symmetry_1
_geom_angle_site_symmetry_3
O4 Na1 O4 20.0(4) 2_656 .
O4 Na1 O2 100.8(3) 2_656 2_656
O4 Na1 O2 89.1(3) . 2_656
O4 Na1 O2 89.1(3) 2_656 .
O4 Na1 O2 100.8(3) . .
O2 Na1 O2 170.0(2) 2_656 .
O4 Na1 O1 99.0(2) 2_656 2_656
O4 Na1 O1 115.5(3) . 2_656
O2 Na1 O1 89.53(9) 2_656 2_656
O2 Na1 O1 87.50(10) . 2_656
O4 Na1 O1 115.5(3) 2_656 .
O4 Na1 O1 99.0(2) . .
O2 Na1 O1 87.50(9) 2_656 .
O2 Na1 O1 89.53(9) . .
O1 Na1 O1 145.33(19) 2_656 .
O4 Na1 H1H 12(4) 2_656 .
O4 Na1 H1H 19(2) . .
O2 Na1 H1H 107(3) 2_656 .
O2 Na1 H1H 83(3) . .
O1 Na1 H1H 109(4) 2_656 .
O1 Na1 H1H 105(4) . .
C15 O1 Na1 132.4(2) . .
C30 O2 Na1 132.0(2) . .
C15 N1 C6 118.8(3) . .
C15 N1 C1 119.6(3) . .
C6 N1 C1 116.1(4) . .
C15 N2 H1N 115(4) . .
C15 N2 H2N 127(3) . .
H1N N2 H2N 117(5) . .
C30 N3 C16 118.7(3) . .
C30 N3 C21 121.4(3) . .
C16 N3 C21 118.2(3) . .
C30 N4 H3N 121(3) . .
C30 N4 H4N 111(4) . .
H3N N4 H4N 126(5) . .
C2 C1 C11 121.3(5) . .
C2 C1 N1 119.9(5) . .
C11 C1 N1 118.5(5) . .
C1 C2 C14 118.6(5) . .
C1 C2 C3 121.7(5) . .
C14 C2 C3 119.7(5) . .
C4 C3 C2 127.9(5) . .
C4 C3 H3 116.0 . .
C2 C3 H3 116.0 . .
C3 C4 C5 127.9(4) . .
C3 C4 H4 116.1 . .
C5 C4 H4 116.1 . .
C6 C5 C10 117.2(6) . .
C6 C5 C4 122.4(3) . .
C10 C5 C4 120.4(6) . .
C7 C6 C5 122.1(4) . .
C7 C6 N1 118.8(4) . .
C5 C6 N1 119.1(4) . .
C6 C7 C8 118.6(5) . .
C6 C7 H7 120.7 . .
C8 C7 H7 120.7 . .
C9 C8 C7 120.1(5) . .
C9 C8 H8 120.0 . .
C7 C8 H8 120.0 . .
C10 C9 C8 121.3(4) . .
C10 C9 H9 119.3 . .
C8 C9 H9 119.3 . .
C9 C10 C5 120.6(6) . .
C9 C10 H10 119.7 . .
C5 C10 H10 119.7 . .
C12 C11 C1 118.5(5) . .
C12 C11 H11 120.8 . .
C1 C11 H11 120.8 . .
C13 C12 C11 121.0(6) . .
C13 C12 H12 119.5 . .
C11 C12 H12 119.5 . .
C12 C13 C14 120.1(5) . .
C12 C13 H13 120.0 . .
C14 C13 H13 120.0 . .
C13 C14 C2 120.5(5) . .
C13 C14 H14 119.7 . .
C2 C14 H14 119.7 . .
O1 C15 N2 121.5(4) . .
O1 C15 N1 121.4(3) . .
N2 C15 N1 117.1(3) . .
C29 C16 C17 121.5(4) . .
C29 C16 N3 119.6(4) . .
C17 C16 N3 118.9(4) . .
C16 C17 C26 117.4(4) . .
C16 C17 C18 123.4(4) . .
C26 C17 C18 119.1(4) . .
C19 C18 C17 127.6(4) . .
C19 C18 H18 116.2 . .
C17 C18 H18 116.2 . .
C18 C19 C20 128.7(4) . .
C18 C19 H19 115.7 . .
C20 C19 H19 115.7 . .
C21 C20 C25 116.9(4) . .
C21 C20 C19 123.1(4) . .
C25 C20 C19 120.0(4) . .
C22 C21 C20 121.7(3) . .
C22 C21 N3 118.7(5) . .
C20 C21 N3 119.5(5) . .
C21 C22 C23 119.9(4) . .
C21 C22 H22 120.1 . .
C23 C22 H22 120.1 . .
C24 C23 C22 119.2(5) . .
C24 C23 H23 120.4 . .
C22 C23 H23 120.4 . .
C25 C24 C23 120.7(3) . .
C25 C24 H24 119.7 . .
C23 C24 H24 119.7 . .
C24 C25 C20 121.7(4) . .
C24 C25 H25 119.2 . .
C20 C25 H25 119.2 . .
C27 C26 C17 121.1(5) . .
C27 C26 H26 119.5 . .
C17 C26 H26 119.5 . .
C26 C27 C28 120.1(4) . .
C26 C27 H27 119.9 . .
C28 C27 H27 119.9 . .
C27 C28 C29 120.1(5) . .
C27 C28 H28 120.0 . .
C29 C28 H28 120.0 . .
C16 C29 C28 119.6(5) . .
C16 C29 H29 120.2 . .
C28 C29 H29 120.2 . .
O2 C30 N4 121.6(3) . .
O2 C30 N3 121.1(3) . .
N4 C30 N3 117.3(3) . .
C31 O4 Na1 136.6(10) . .
C31 O4 H1H 111(10) . .
Na1 O4 H1H 106(10) . .
O4 C31 H31A 109.5 . .
O4 C31 H31B 109.5 . .
H31A C31 H31B 109.5 . .
O4 C31 H31C 109.5 . .
H31A C31 H31C 109.5 . .
H31B C31 H31C 109.5 . .
O2W O1W H31A 110.2 . .
O2W O1W H31C 42.9 . .
H31A O1W H31C 98.4 . .
O1W O2W H31B 86.2 . .
O1W O2W H31C 60.8 . .
H31B O2W H31C 88.8 . .

loop_
_geom_bond_atom_site_label_1
_geom_bond_atom_site_label_2
_geom_bond_distance
_geom_bond_site_symmetry_2
Na1 O4 2.258(9) 2_656
Na1 O4 2.258(9) .
Na1 O2 2.317(3) 2_656
Na1 O2 2.317(3) .
Na1 O1 2.366(3) 2_656
Na1 O1 2.366(3) .
Na1 H1H 2.64(15) .
O1 C15 1.246(5) .
O2 C30 1.241(5) .
N1 C15 1.369(5) .
N1 C6 1.435(5) .
N1 C1 1.436(6) .
N2 C15 1.340(5) .
N2 H1N 0.860(10) .
N2 H2N 0.859(10) .
N3 C30 1.369(5) .
N3 C16 1.432(4) .
N3 C21 1.434(4) .
N4 C30 1.343(5) .
N4 H3N 0.857(10) .
N4 H4N 0.859(10) .
C1 C2 1.385(6) .
C1 C11 1.402(6) .
C2 C14 1.405(7) .
C2 C3 1.467(7) .
C3 C4 1.344(7) .
C3 H3 0.9500 .
C4 C5 1.456(9) .
C4 H4 0.9500 .
C5 C6 1.400(8) .
C5 C10 1.414(5) .
C6 C7 1.395(6) .
C7 C8 1.395(6) .
C7 H7 0.9500 .
C8 C9 1.376(9) .
C8 H8 0.9500 .
C9 C10 1.372(9) .
C9 H9 0.9500 .
C10 H10 0.9500 .
C11 C12 1.394(7) .
C11 H11 0.9500 .
C12 C13 1.375(7) .
C12 H12 0.9500 .
C13 C14 1.384(8) .
C13 H13 0.9500 .
C14 H14 0.9500 .
C16 C29 1.386(6) .
C16 C17 1.402(6) .
C17 C26 1.411(6) .
C17 C18 1.463(6) .
C18 C19 1.341(6) .
C18 H18 0.9500 .
C19 C20 1.461(7) .
C19 H19 0.9500 .
C20 C21 1.392(7) .
C20 C25 1.406(6) .
C21 C22 1.389(7) .
C22 C23 1.391(6) .
C22 H22 0.9500 .
C23 C24 1.382(9) .
C23 H23 0.9500 .
C24 C25 1.371(9) .
C24 H24 0.9500 .
C25 H25 0.9500 .
C26 C27 1.380(8) .
C26 H26 0.9500 .
C27 C28 1.387(8) .
C27 H27 0.9500 .
C28 C29 1.390(6) .
C28 H28 0.9500 .
C29 H29 0.9500 .
O4 C31 1.453(18) .
O4 H1H 0.882(11) .
C31 H31A 0.9800 .
C31 H31B 0.9800 .
C31 H31C 0.9800 .
O1W O2W 1.29(2) .
O1W H31A 0.9514 .
O1W H31C 1.1547 .
O2W H31B 1.3411 .
O2W H31C 0.9009 .

loop_
_geom_torsion_atom_site_label_1
_geom_torsion_atom_site_label_2
_geom_torsion_atom_site_label_3
_geom_torsion_atom_site_label_4
_geom_torsion
_geom_torsion_site_symmetry_1
O4 Na1 O1 C15 -93.5(5) 2_656
O4 Na1 O1 C15 -105.5(5) .
O2 Na1 O1 C15 165.8(4) 2_656
O2 Na1 O1 C15 -4.7(4) .
O1 Na1 O1 C15 80.2(4) 2_656
O4 Na1 O2 C30 -67.2(5) 2_656
O4 Na1 O2 C30 -83.5(5) .
O2 Na1 O2 C30 104.7(4) 2_656
O1 Na1 O2 C30 31.9(4) 2_656
O1 Na1 O2 C30 177.4(4) .
C15 N1 C1 C2 -83.1(5) .
C6 N1 C1 C2 70.3(6) .
C15 N1 C1 C11 91.2(5) .
C6 N1 C1 C11 -115.4(5) .
C11 C1 C2 C14 -1.3(7) .
N1 C1 C2 C14 172.8(4) .
C11 C1 C2 C3 177.4(4) .
N1 C1 C2 C3 -8.5(7) .
C1 C2 C3 C4 -29.2(8) .
C14 C2 C3 C4 149.6(5) .
C2 C3 C4 C5 0.2(10) .
C3 C4 C5 C6 30.6(8) .
C3 C4 C5 C10 -149.9(5) .
C10 C5 C6 C7 3.0(6) .
C4 C5 C6 C7 -177.4(4) .
C10 C5 C6 N1 -174.5(4) .
C4 C5 C6 N1 5.1(6) .
C15 N1 C6 C7 -91.8(5) .
C1 N1 C6 C7 114.6(5) .
C15 N1 C6 C5 85.8(5) .
C1 N1 C6 C5 -67.8(5) .
C5 C6 C7 C8 -1.9(6) .
N1 C6 C7 C8 175.6(4) .
C6 C7 C8 C9 -0.1(6) .
C7 C8 C9 C10 0.7(7) .
C8 C9 C10 C5 0.5(8) .
C6 C5 C10 C9 -2.3(7) .
C4 C5 C10 C9 178.1(5) .
C2 C1 C11 C12 1.3(7) .
N1 C1 C11 C12 -172.9(4) .
C1 C11 C12 C13 -0.5(8) .
C11 C12 C13 C14 -0.4(8) .
C12 C13 C14 C2 0.4(8) .
C1 C2 C14 C13 0.4(7) .
C3 C2 C14 C13 -178.3(5) .
Na1 O1 C15 N2 7.4(6) .
Na1 O1 C15 N1 -174.4(3) .
C6 N1 C15 O1 11.6(6) .
C1 N1 C15 O1 164.3(4) .
C6 N1 C15 N2 -170.1(4) .
C1 N1 C15 N2 -17.4(6) .
C30 N3 C16 C29 -80.4(5) .
C21 N3 C16 C29 114.5(5) .
C30 N3 C16 C17 97.1(5) .
C21 N3 C16 C17 -68.0(6) .
C29 C16 C17 C26 4.7(5) .
N3 C16 C17 C26 -172.7(3) .
C29 C16 C17 C18 -174.1(4) .
N3 C16 C17 C18 8.5(5) .
C16 C17 C18 C19 27.2(6) .
C26 C17 C18 C19 -151.5(4) .
C17 C18 C19 C20 -0.8(7) .
C18 C19 C20 C21 -27.3(7) .
C18 C19 C20 C25 153.2(4) .
C25 C20 C21 C22 -3.3(6) .
C19 C20 C21 C22 177.2(4) .
C25 C20 C21 N3 173.1(3) .
C19 C20 C21 N3 -6.4(5) .
C30 N3 C21 C22 78.5(6) .
C16 N3 C21 C22 -116.9(4) .
C30 N3 C21 C20 -98.0(5) .
C16 N3 C21 C20 66.6(6) .
C20 C21 C22 C23 1.5(6) .
N3 C21 C22 C23 -174.9(4) .
C21 C22 C23 C24 0.9(6) .
C22 C23 C24 C25 -1.3(7) .
C23 C24 C25 C20 -0.7(7) .
C21 C20 C25 C24 2.9(6) .
C19 C20 C25 C24 -177.6(4) .
C16 C17 C26 C27 -2.4(6) .
C18 C17 C26 C27 176.4(4) .
C17 C26 C27 C28 -1.4(6) .
C26 C27 C28 C29 3.1(6) .
C17 C16 C29 C28 -3.2(6) .
N3 C16 C29 C28 174.2(4) .
C27 C28 C29 C16 -0.8(6) .
Na1 O2 C30 N4 -20.5(7) .
Na1 O2 C30 N3 157.6(3) .
C16 N3 C30 O2 11.3(7) .
C21 N3 C30 O2 175.9(5) .
C16 N3 C30 N4 -170.5(4) .
C21 N3 C30 N4 -5.9(7) .
O4 Na1 O4 C31 111(3) 2_656
O2 Na1 O4 C31 -15.0(12) 2_656
O2 Na1 O4 C31 166.5(12) .
O1 Na1 O4 C31 74.1(12) 2_656
O1 Na1 O4 C31 -102.3(13) .
